data_2101534
loop_
_publ_author_name
'Dalpiaz, A.'
'Ferretti, V.'
'Gilli, P.'
'Bertolasi, V.'

_publ_section_title
;
 Stereochemistry of serotonin receptor ligands from crystallographic
 data. Crystal structures of NAN-190.HBr, 1-phenylbiguanide, MDL 72222
 and mianserin.HCl and selectivity criteria towards 5-HT~1~, 5-HT~2~
 and 5-HT~3~ receptor subtypes
;
_journal_issue 3
_journal_name_full 'Acta Crystallographica Section B'
_journal_page_first 509
_journal_page_last 518
_journal_paper_doi 10.1107/S0108768195014765
_journal_volume 52
_journal_year 1996
_chemical_formula_analytical ' C18 H21 N2 Cl '
_chemical_formula_moiety ' C18 H21 N 2+, Cl 1-'
_chemical_formula_sum 'C18 H21 Cl N2'
_chemical_formula_weight 300.83
_chemical_melting_point 555.1(10)
_chemical_name_systematic
;
1,2,3,4,10,14b-Hexahydro-2-methyldibenzo[c,f]pyrizino
[1,2-a]azepine hydrochloride (Mianserin.HCl)
;
_space_group_IT_number 14
_symmetry_cell_setting monoclinic
_symmetry_space_group_name_Hall '-P 2yab'
_symmetry_space_group_name_H-M 'P 1 21/a 1'
_atom_type_scat_source 'Cromer & Waber (1974)'
_cell_angle_alpha 90.00000
_cell_angle_beta 108.840(10)
_cell_angle_gamma 90.00000
_cell_formula_units_Z 4
_cell_length_a 9.014(2)
_cell_length_b 14.917(2)
_cell_length_c 12.412(2)
_cell_measurement_reflns_used 25
_cell_measurement_temperature 295
_cell_measurement_theta_max 15
_cell_measurement_theta_min 10
_cell_volume 1579.5(5)
_computing_cell_refinement 'CAD4 Enraf-Nonius Software, 1984'
_computing_data_collection 'CAD4 Enraf-Nonius Software, 1984'
_computing_data_reduction 'MolEN, C.K. Fair, Enraf-Nonius, 1990'
_computing_molecular_graphics 'ORTEPII, Johnson, 1976'
_computing_publication_material
;
 PARST (Nardelli, 1983); PARSTCIF (Nardelli, 1991)
;
_computing_structure_refinement MolEN
_computing_structure_solution 'SIR88, Burla et al., 1989'
_diffrn_ambient_temperature 295
_diffrn_measurement_device 'Enraf-Nonius CAD4 diffractometer'
_diffrn_measurement_method \w/2\q
_diffrn_radiation_monochromator graphite
_diffrn_radiation_source 'X-ray tube'
_diffrn_radiation_type 'Mo K\a'
_diffrn_radiation_wavelength 0.71069
_diffrn_reflns_av_R_equivalents 0.024
_diffrn_reflns_limit_h_max 11
_diffrn_reflns_limit_h_min 0
_diffrn_reflns_limit_k_max 19
_diffrn_reflns_limit_k_min 0
_diffrn_reflns_limit_l_max 15
_diffrn_reflns_limit_l_min -15
_diffrn_reflns_number 3655
_diffrn_reflns_reduction_process
;
......
;
_diffrn_reflns_theta_max 27
_diffrn_reflns_theta_min 2
_diffrn_standards_decay_% 0
_diffrn_standards_interval_time 120
_diffrn_standards_number 3
_exptl_absorpt_coefficient_mu 0.237
_exptl_absorpt_correction_type none
_exptl_crystal_colour colourless
_exptl_crystal_density_diffrn 1.26
_exptl_crystal_description prismatic
_exptl_crystal_F_000 640.0
_exptl_crystal_size_max 0.47
_exptl_crystal_size_mid 0.19
_exptl_crystal_size_min 0.07
_refine_diff_density_max 0.30
_refine_diff_density_min -0.25
_refine_ls_extinction_method none
_refine_ls_goodness_of_fit_obs 1.61
_refine_ls_hydrogen_treatment refall
_refine_ls_matrix_type full
_refine_ls_number_parameters 274
_refine_ls_number_reflns 1493
_refine_ls_R_factor_obs 0.063
_refine_ls_shift/esd_max 0.04
_refine_ls_structure_factor_coef F
_refine_ls_weighting_details 'w= 4F^2^/[\s^2^) + (0.02F^2^)^2^]'
_refine_ls_weighting_scheme calc
_refine_ls_wR_factor_obs 0.051
_reflns_number_observed 1493
_reflns_number_total 3437
_reflns_observed_criterion I>2\s(I)
_cod_data_source_file na0073.cif
_cod_data_source_block 4
_cod_depositor_comments
;
The following automatic conversions were performed:

'_chemical_melting_point' value '281-283 C' was changed to
'555.1(10)' - it was converted from degrees Celsius(C) to Kelvins(K),
the average value was taken and precision was estimated.

Automatic conversion script
Id: cif_fix_values 1646 2011-03-28 12:23:43Z adriana 

The following automatic conversions were performed:

'_chemical_melting_point' value '281-283 C' was changed to
'555.1(10)' - it was converted from degrees Celsius(C) to Kelvins(K),
the average value was taken and precision was estimated.

Automatic conversion script
Id: cif_fix_values 1715 2011-07-08 13:25:40Z adriana 

The following automatic conversions were performed:

'_refine_ls_weighting_scheme' value 'calc w= 4F^2^/[\s^2^) +
(0.02F^2^)^2^]' was changed to 'calc'. New tag
'_refine_ls_weighting_details' was created. The value of the new tag
was set to 'w= 4F^2^/[\s^2^) + (0.02F^2^)^2^]'.

Automatic conversion script
Id: cif_fix_values 3143 2015-03-26 13:38:13Z robertas 
;
_cod_original_sg_symbol_H-M 'P 21/a'
_cod_original_formula_sum ' C18 H21 N2 Cl '
_cod_database_code 2101534

loop_
_symmetry_equiv_pos_as_xyz
'x, y, z'
'1/2-x, 1/2+y, -z'
'-x, -y, -z'
'1/2+x, 1/2-y, z'

loop_
_atom_site_aniso_label
_atom_site_aniso_U_11
_atom_site_aniso_U_22
_atom_site_aniso_U_33
_atom_site_aniso_U_12
_atom_site_aniso_U_13
_atom_site_aniso_U_23
Cl 0.0388(5) 0.0791(8) 0.0327(5) -0.0142(7) 0.0100(4) 0.0020(7)
N1 0.0330(10) 0.019(2) 0.0230(10) 0.0010(10) 0.0090(10) 0.0010(10)
N2 0.0310(10) 0.029(2) 0.0290(10) 0.0000(10) 0.0120(10) 0.0040(10)
C1 0.021(2) 0.029(2) 0.026(2) -0.004(2) 0.0110(10) 0.001(2)
C2 0.023(2) 0.031(2) 0.026(2) 0.001(2) 0.0060(10) -0.003(2)
C3 0.019(2) 0.030(2) 0.030(2) -0.001(2) 0.0050(10) -0.001(2)
C4 0.035(2) 0.029(2) 0.034(2) -0.001(2) 0.0140(10) 0.006(2)
C5 0.045(2) 0.032(2) 0.033(2) 0.010(2) 0.0220(10) 0.005(2)
C6 0.041(2) 0.044(2) 0.025(2) 0.022(2) 0.003(2) 0.000(2)
C7 0.033(2) 0.042(3) 0.029(2) 0.009(2) 0.002(2) -0.007(2)
C8 0.029(2) 0.035(2) 0.034(2) 0.000(2) 0.0130(10) -0.003(2)
C9 0.025(2) 0.032(2) 0.025(2) 0.003(2) 0.0100(10) -0.006(2)
C10 0.029(2) 0.027(2) 0.029(2) -0.001(2) 0.0150(10) -0.001(2)
C11 0.043(2) 0.026(2) 0.027(2) 0.001(2) 0.0120(10) -0.005(2)
C12 0.039(2) 0.026(2) 0.034(2) 0.005(2) 0.0140(10) 0.000(2)
C13 0.044(2) 0.049(2) 0.036(2) 0.015(2) 0.006(2) 0.011(2)
C14 0.029(2) 0.035(2) 0.030(2) -0.005(2) 0.006(2) 0.000(2)
C15 0.032(2) 0.036(2) 0.030(2) 0.001(2) 0.0070(10) -0.001(2)
C16 0.044(2) 0.039(2) 0.033(2) 0.006(2) 0.007(2) -0.009(2)
C17 0.046(2) 0.027(2) 0.042(2) 0.001(2) 0.007(2) -0.010(2)
C18 0.027(2) 0.031(2) 0.045(2) -0.005(2) 0.007(2) -0.001(2)

loop_
_atom_site_label
_atom_site_fract_x
_atom_site_fract_y
_atom_site_fract_z
_atom_site_U_iso_or_equiv
_atom_site_thermal_displace_type
_atom_site_calc_attached_atom
_atom_site_type_symbol
Cl 0.21650(10) 0.60740(10) 0.62110(10) 0.0640(5) aniso . Cl
N1 0.0896(4) 0.4373(2) 0.8773(3) 0.0317(11) aniso . N
N2 -0.0637(4) 0.5412(3) 0.6773(3) 0.0369(11) aniso . N
C1 0.0755(4) 0.4008(3) 0.7644(3) 0.0310(15) aniso . C
C2 0.0637(5) 0.2994(3) 0.7480(3) 0.0344(16) aniso . C
C3 0.0174(5) 0.2401(3) 0.8185(4) 0.0342(16) aniso . C
C4 -0.0004(5) 0.2699(3) 0.9296(4) 0.0405(16) aniso . C
C5 0.2399(5) 0.2714(3) 1.1063(4) 0.0436(16) aniso . C
C6 0.3738(5) 0.3128(3) 1.1753(4) 0.0488(18) aniso . C
C7 0.4195(5) 0.3943(4) 1.1446(4) 0.046(2) aniso . C
C8 0.3299(5) 0.4341(3) 1.0453(4) 0.0405(15) aniso . C
C9 0.1929(4) 0.3937(3) 0.9747(3) 0.0340(17) aniso . C
C10 0.1476(5) 0.3111(3) 1.0057(3) 0.0342(16) aniso . C
C11 0.1037(5) 0.5350(3) 0.8750(4) 0.0403(16) aniso . C
C12 -0.0385(5) 0.5757(3) 0.7931(4) 0.0411(16) aniso . C
C13 -0.2057(6) 0.5817(4) 0.5928(4) 0.0566(17) aniso . C
C14 -0.0692(5) 0.4421(3) 0.6790(4) 0.0408(17) aniso . C
C15 0.0871(5) 0.2670(3) 0.6502(4) 0.0423(16) aniso . C
C16 0.0611(6) 0.1776(4) 0.6187(4) 0.0506(16) aniso . C
C17 0.0154(6) 0.1189(3) 0.6868(4) 0.0507(17) aniso . C
C18 -0.0035(5) 0.1502(3) 0.7860(4) 0.0449(15) aniso . C
H1 0.166(3) 0.422(2) 0.742(2) 0.017(8) iso C1 H
H2 0.030(5) 0.563(3) 0.653(3) 0.060(10) iso N2 H
H11A 0.195(4) 0.553(2) 0.858(3) 0.030(9) iso C11 H
H11B 0.118(3) 0.556(2) 0.947(2) 0.017(8) iso C11 H
H12A -0.029(4) 0.642(2) 0.794(3) 0.028(9) iso C12 H
H12B -0.139(5) 0.559(3) 0.815(3) 0.060(10) iso C12 H
H13A -0.209(4) 0.557(2) 0.524(3) 0.026(8) iso C13 H
H13B -0.187(5) 0.654(3) 0.595(4) 0.08(2) iso C13 H
H13C -0.296(5) 0.568(3) 0.613(4) 0.080(10) iso C13 H
H14A -0.089(3) 0.421(2) 0.604(2) 0.022(8) iso C14 H
H14B -0.164(4) 0.421(3) 0.691(3) 0.040(10) iso C14 H
H15 0.116(4) 0.311(3) 0.600(3) 0.034(9) iso C15 H
H16 0.076(4) 0.164(3) 0.553(3) 0.060(10) iso C16 H
H17 0.001(4) 0.050(3) 0.668(3) 0.050(10) iso C17 H
H18 -0.033(4) 0.111(3) 0.838(3) 0.040(10) iso C18 H
H41 -0.088(4) 0.315(2) 0.909(3) 0.025(8) iso C4 H
H42 -0.028(4) 0.220(2) 0.964(3) 0.028(9) iso C4 H
H51 0.203(4) 0.214(2) 1.125(3) 0.032(9) iso C5 H
H61 0.436(4) 0.286(3) 1.242(3) 0.050(10) iso C6 H
H71 0.513(5) 0.427(3) 1.203(3) 0.060(10) iso C7 H
H81 0.358(3) 0.489(2) 1.020(3) 0.021(8) iso C8 H

loop_
_geom_angle_atom_site_label_1
_geom_angle_atom_site_label_2
_geom_angle_atom_site_label_3
_geom_angle
_geom_angle_publ_flag
C9 N1 C11 115.7(3) yes
C1 N1 C11 109.4(3) yes
C1 N1 C9 118.2(3) yes
C14 N2 H2 111(3) no
C13 N2 H2 105(2) no
C13 N2 C14 112.9(4) yes
C12 N2 H2 107(2) no
C12 N2 C14 109.3(4) yes
C12 N2 C13 111.7(3) yes
N1 C1 H1 109.0(10) no
N1 C1 C14 107.8(3) yes
N1 C1 C2 118.4(3) yes
C14 C1 H1 106(2) no
C2 C1 H1 108(2) no
C2 C1 C14 107.6(3) yes
C1 C2 C15 116.1(4) yes
C1 C2 C3 124.4(4) yes
C3 C2 C15 119.2(4) yes
C2 C3 C18 117.8(4) yes
C2 C3 C4 121.8(4) yes
C4 C3 C18 120.3(4) yes
C3 C4 H42 108(2) no
C3 C4 H41 106(2) no
C3 C4 C10 111.3(4) yes
H41 C4 H42 110(3) no
C10 C4 H42 111(2) no
C10 C4 H41 111(2) no
C10 C5 H51 116(2) no
C6 C5 H51 123(2) no
C6 C5 C10 121.1(4) yes
C5 C6 H61 121(2) no
C5 C6 C7 120.2(4) yes
C7 C6 H61 119(3) no
C6 C7 H71 118(3) no
C6 C7 C8 119.3(5) yes
C8 C7 H71 122(2) no
C7 C8 H81 122(2) no
C7 C8 C9 121.4(4) yes
C9 C8 H81 116(2) no
N1 C9 C8 122.6(3) yes
C8 C9 C10 119.1(4) yes
N1 C9 C10 118.0(3) yes
C5 C10 C9 118.8(4) yes
C4 C10 C9 118.1(4) yes
C4 C10 C5 123.1(4) yes
N1 C11 H11B 108(2) no
N1 C11 H11A 112(2) no
N1 C11 C12 111.1(4) yes
H11A C11 H11B 105(3) no
C12 C11 H11B 110(2) no
C12 C11 H11A 110(2) no
N2 C12 C11 110.6(4) yes
C11 C12 H12B 110(2) no
C11 C12 H12A 110(2) no
N2 C12 H12B 107(2) no
N2 C12 H12A 110(2) no
H12A C12 H12B 108(3) no
N2 C13 H13C 110(3) no
N2 C13 H13B 107(2) no
N2 C13 H13A 105(2) no
H13B C13 H13C 110(4) no
H13A C13 H13C 113(4) no
H13A C13 H13B 112(3) no
N2 C14 C1 112.9(4) yes
C1 C14 H14B 111(2) no
C1 C14 H14A 114(2) no
N2 C14 H14B 111(3) no
N2 C14 H14A 108(2) no
H14A C14 H14B 99(3) no
C2 C15 H15 118(2) no
C2 C15 C16 121.5(4) yes
C16 C15 H15 121(3) no
C15 C16 H16 114(3) no
C15 C16 C17 119.8(5) yes
C17 C16 H16 126(2) no
C16 C17 H17 122(2) no
C16 C17 C18 118.9(4) yes
C18 C17 H17 119(2) no
C3 C18 C17 122.7(4) yes
C17 C18 H18 122(2) no
C3 C18 H18 115(3) no

loop_
_geom_bond_atom_site_label_1
_geom_bond_atom_site_label_2
_geom_bond_distance
_geom_bond_publ_flag
N1 C1 1.470(5) yes
N1 C9 1.423(5) yes
N1 C11 1.464(5) yes
N2 C12 1.474(6) yes
N2 C13 1.495(6) yes
N2 C14 1.480(6) yes
N2 H2 1.04(4) no
C1 C2 1.525(6) yes
C1 C14 1.520(5) yes
C1 H1 0.99(3) no
C2 C3 1.399(7) yes
C2 C15 1.385(7) yes
C3 C4 1.506(7) yes
C3 C18 1.395(6) yes
C4 C10 1.495(6) yes
C4 H41 1.01(3) no
C4 H42 0.93(3) no
C5 C6 1.380(6) yes
C5 C10 1.390(6) yes
C5 H51 0.97(3) no
C6 C7 1.376(8) yes
C6 H61 0.93(3) no
C7 C8 1.372(6) yes
C7 H71 1.04(3) no
C8 C9 1.399(5) yes
C8 H81 0.94(3) no
C9 C10 1.391(6) yes
C11 C12 1.484(6) yes
C11 H11A 0.95(4) no
C11 H11B 0.92(2) no
C12 H12A 0.99(3) no
C12 H12B 1.06(4) no
C13 H13A 0.92(3) no
C13 H13B 1.09(4) no
C13 H13C 0.95(5) no
C14 H14A 0.94(2) no
C14 H14B 0.97(4) no
C15 C16 1.388(7) yes
C15 H15 1.00(4) no
C16 C17 1.370(8) yes
C16 H16 0.89(4) no
C17 C18 1.378(8) yes
C17 H17 1.05(4) no
C18 H18 0.97(4) no

loop_
_geom_contact_atom_site_label_1
_geom_contact_atom_site_label_2
_geom_contact_distance
Cl N2 2.997(4)
Cl H2 1.96(5)
N1 N2 2.874(5)
N1 C2 2.573(5)
N1 C4 2.767(6)
N1 C8 2.475(5)
N1 C10 2.412(5)
N1 C12 2.431(5)
N1 C14 2.416(5)
N1 H1 2.02(3)
N1 H11A 2.02(3)
N1 H11B 1.95(3)
N1 H12B 2.67(4)
N1 H14B 2.69(3)
N1 H41 2.54(4)
N1 H81 2.61(3)
N2 C1 2.501(6)
N2 C11 2.432(5)
N2 H1 2.65(3)
N2 H11A 2.67(3)
N2 H12A 2.04(3)
N2 H12B 2.05(5)
N2 H13A 1.95(3)
N2 H13B 2.09(4)
N2 H13C 2.03(4)
N2 H14A 1.99(3)
N2 H14B 2.04(4)
C1 C2 1.525(6)
C1 C3 2.588(6)
C1 C9 2.482(5)
C1 C11 2.394(6)
C1 C12 2.868(6)
C1 C14 1.520(5)
C1 C15 2.470(6)
C1 H2 2.75(4)
C1 H11A 2.62(3)
C1 H14A 2.09(2)
C1 H14B 2.08(3)
C1 H15 2.56(4)
C1 H41 2.96(4)
C2 C4 2.539(7)
C2 C14 2.457(6)
C2 C16 2.419(7)
C2 C17 2.793(6)
C2 C18 2.393(7)
C2 H1 2.06(3)
C2 H14A 2.61(3)
C2 H14B 2.66(4)
C2 H15 2.05(4)
C2 H41 2.77(4)
C3 C4 1.506(7)
C3 C10 2.477(6)
C3 C15 2.401(8)
C3 C16 2.794(8)
C3 C17 2.434(7)
C3 H18 2.01(5)
C3 H41 2.03(4)
C3 H42 2.00(4)
C4 C5 2.537(6)
C4 C9 2.476(6)
C4 C18 2.517(7)
C4 H18 2.60(4)
C4 H51 2.66(3)
C5 C7 2.390(7)
C5 C8 2.742(7)
C5 C9 2.394(6)
C5 H42 2.61(3)
C5 H61 2.02(3)
C6 C8 2.371(7)
C6 C9 2.773(6)
C6 C10 2.412(5)
C6 H51 2.08(3)
C6 H71 2.08(5)
C7 C9 2.416(5)
C7 C10 2.791(6)
C7 H61 1.99(4)
C7 H81 2.04(3)
C8 C10 2.406(6)
C8 C11 2.847(6)
C8 H11A 2.86(3)
C8 H11B 2.63(3)
C8 H71 2.12(3)
C9 C11 2.445(6)
C9 H1 2.85(3)
C9 H11A 2.79(3)
C9 H11B 2.51(3)
C9 H41 2.67(3)
C9 H81 2.00(3)
C10 H41 2.08(3)
C10 H42 2.02(3)
C10 H51 2.02(3)
C11 C14 2.796(6)
C11 H1 2.55(3)
C11 H2 2.65(4)
C11 H12A 2.05(3)
C11 H12B 2.10(4)
C11 H81 2.51(3)
C12 C13 2.458(6)
C12 C14 2.408(7)
C12 H2 2.03(5)
C12 H11A 2.02(3)
C12 H11B 2.00(2)
C12 H13B 2.66(4)
C12 H13C 2.66(4)
C12 H14B 2.70(4)
C13 C14 2.479(7)
C13 H2 2.03(4)
C13 H12A 2.65(3)
C13 H12B 2.65(4)
C13 H14A 2.60(3)
C13 H14B 2.66(4)
C14 H1 2.03(3)
C14 H2 2.08(5)
C14 H12B 2.64(5)
C14 H13A 2.58(3)
C14 H13C 2.70(4)
C14 H15 2.94(4)
C15 C17 2.386(7)
C15 C18 2.726(7)
C15 H1 2.57(3)
C15 H14A 2.75(3)
C15 H16 1.94(4)
C16 C18 2.366(8)
C16 H15 2.08(5)
C16 H17 2.12(5)
C17 H16 2.02(4)
C17 H18 2.06(4)
C18 H17 2.10(4)
C18 H42 2.52(4)
H1 H2 2.50(5)
H1 H11A 2.39(4)
H1 H14A 2.38(3)
H1 H14B 2.83(4)
H1 H15 2.35(5)
H2 H11A 2.50(5)
H2 H12A 2.31(6)
H2 H12B 2.89(7)
H2 H13A 2.23(5)
H2 H13B 2.30(6)
H2 H13C 2.82(6)
H2 H14A 2.36(5)
H2 H14B 2.88(6)
H11A H12A 2.33(5)
H11A H12B 2.88(6)
H11A H81 2.28(4)
H11B H12A 2.32(4)
H11B H12B 2.37(4)
H11B H81 2.29(4)
H12A H12B 1.66(6)
H12A H13B 2.43(5)
H12A H13C 2.93(5)
H12B H13B 2.98(6)
H12B H13C 2.45(5)
H12B H14B 2.54(6)
H13A H13B 1.67(6)
H13A H13C 1.56(7)
H13A H14A 2.36(4)
H13A H14B 2.83(5)
H13B H13C 1.67(7)
H13C H14A 2.91(6)
H13C H14B 2.53(6)
H14A H15 2.48(5)
H15 H16 2.27(6)
H16 H17 2.45(6)
H17 H18 2.41(6)
H18 H42 2.25(5)
H41 H42 1.59(4)
H42 H51 2.38(4)
H51 H61 2.39(5)
H61 H71 2.32(6)
H71 H81 2.43(5)
